data_4128847
loop_
_publ_author_name
'Bhardwaj, Rajni M.'
'McMahon, Jennifer A.'
'Nyman, Jonas'
'Price, Louise S.'
'Konar, Sumit'
'Oswald, Iain D. H.'
'Pulham, Colin R.'
'Price, Sarah L.'
'Reutzel-Edens, Susan M'

_publ_section_title
;
 A Prolific Solvate Former, Galunisertib, under the Pressure of Crystal
 Structure Prediction, Produces Ten Diverse Polymorphs.
;
_journal_issue 35
_journal_name_full 'Journal of the American Chemical Society'
_journal_page_first 13887
_journal_page_last 13897
_journal_paper_doi 10.1021/jacs.9b06634
_journal_volume 141
_journal_year 2019
_chemical_compound_source 'see text'
_chemical_formula_moiety 'C22 H19 N5 O'
_chemical_formula_sum 'C22 H19 N5 O'
_chemical_formula_weight 369.42
_chemical_name_common 'TGF beta'
_space_group_IT_number 14
_space_group_name_Hall '-P 2ybc'
_space_group_name_H-M_alt 'P 1 21/c 1'
_symmetry_cell_setting monoclinic
_symmetry_Int_Tables_number 14
_symmetry_space_group_name_Hall '-P 2ybc'
_symmetry_space_group_name_H-M 'P 1 21/c 1'
_cell_angle_alpha 90
_cell_angle_beta 98.879(2)
_cell_angle_gamma 90
_cell_formula_units_Z 4
_cell_length_a 11.3011(3)
_cell_length_b 20.8473(5)
_cell_length_c 8.10637(17)
_cell_measurement_temperature 298
_cell_measurement_wavelength 1.54180
_cell_volume 1886.95(8)
_diffrn_ambient_temperature 298(2)
_diffrn_measurement_device_type 'Panalytical Empyrean'
_diffrn_radiation_wavelength 1.54180
_exptl_absorpt_coefficient_mu 0.084
_exptl_crystal_density_diffrn 1.300
_exptl_crystal_density_method 'Not Measured'
_exptl_crystal_F_000 776
_pd_char_colour colourless
_pd_char_particle_morphology powder
_pd_meas_2theta_range_inc 0.014
_pd_meas_2theta_range_max 70.0
_pd_meas_2theta_range_min 2.001
_pd_proc_ls_prof_R_factor 0.0386
_pd_proc_ls_prof_wR_expected 0.0113
_pd_proc_ls_prof_wR_factor 0.0435
_pd_spec_mount_mode transmission
_pd_spec_shape capillary
_refine_ls_goodness_of_fit_all 3.860
_refine_ls_shift/su_max 0.00854327
_cod_data_source_file ja9b06634_si_001.cif
_cod_data_source_block Galunisertib_FORM_IX
_cod_original_sg_symbol_H-M 'P 21/c'
_cod_database_code 4128847

loop_
_space_group_symop_id
_space_group_symop_operation_xyz
1 x,y,z
2 -x,1/2+y,1/2-z
3 -x,-y,-z
4 x,1/2-y,1/2+z

loop_
_atom_site_label
_atom_site_type_symbol
_atom_site_thermal_displace_type
_atom_site_fract_x
_atom_site_fract_y
_atom_site_fract_z
_atom_site_occupancy
_atom_site_U_iso_or_equiv
O1Z O Uiso 0.5005(3) 0.0869(3) 0.4525(5) 1.000 0.0349
N1Z N Uiso 0.1469(4) 0.30055(10) 0.1191(6) 1.000 0.0349
N2Z N Uiso -0.0995(4) 0.03507(13) -0.1976(4) 1.000 0.0349
N3Z N Uiso 0.0124(4) 0.02543(13) -0.2221(3) 1.000 0.0349
N4Z N Uiso -0.2031(3) 0.14041(13) 0.0777(5) 1.000 0.0349
N5Z N Uiso 0.3496(3) 0.0190(2) 0.3590(4) 1.000 0.0349
C1Z C Uiso 0.0543(4) 0.29587(9) -0.0003(7) 1.000 0.0349
C2Z C Uiso 0.0089(3) 0.23776(9) -0.0724(5) 1.000 0.0349
C3Z C Uiso 0.0633(3) 0.18054(9) -0.0199(4) 1.000 0.0349
C4Z C Uiso 0.1634(3) 0.18335(11) 0.1112(4) 1.000 0.0349
C5Z C Uiso 0.2286(3) 0.12880(13) 0.1772(3) 1.000 0.0349
C6Z C Uiso 0.3266(3) 0.13400(18) 0.3008(4) 1.000 0.0349
C7Z C Uiso 0.3615(3) 0.1953(2) 0.3665(5) 1.000 0.0349
C8Z C Uiso 0.3011(3) 0.24916(17) 0.3048(5) 1.000 0.0349
C9Z C Uiso 0.2015(3) 0.24502(12) 0.1755(5) 1.000 0.0349
C10Z C Uiso 0.0217(3) 0.11993(10) -0.1018(3) 1.000 0.0349
C11Z C Uiso -0.0961(3) 0.09271(11) -0.1249(4) 1.000 0.0349
C12Z C Uiso 0.0663(4) -0.03124(15) -0.2818(4) 1.000 0.0349
C13Z C Uiso 0.1924(4) -0.00656(18) -0.2977(4) 1.000 0.0349
C14Z C Uiso 0.2139(4) 0.05294(15) -0.1825(4) 1.000 0.0349
C15Z C Uiso 0.0891(3) 0.07316(12) -0.1667(3) 1.000 0.0349
C16Z C Uiso -0.2067(3) 0.12029(13) -0.0795(5) 1.000 0.0349
C17Z C Uiso -0.3016(3) 0.16573(17) 0.1236(7) 1.000 0.0349
C18Z C Uiso -0.4083(3) 0.1722(2) 0.0123(8) 1.000 0.0349
C19Z C Uiso -0.4119(3) 0.1513(2) -0.1514(7) 1.000 0.0349
C20Z C Uiso -0.3101(3) 0.12445(18) -0.1988(6) 1.000 0.0349
C21Z C Uiso 0.3994(3) 0.0784(2) 0.3771(4) 1.000 0.0349
C22Z C Uiso -0.2905(3) 0.1878(2) 0.3016(7) 1.000 0.0349
H1Z H Uiso 0.0109(4) 0.34077(9) -0.0440(8) 1.000 0.0419
H2Z H Uiso -0.0673(4) 0.23826(12) -0.1718(6) 1.000 0.0419
H3Z H Uiso 0.2001(3) 0.08252(12) 0.1238(3) 1.000 0.0419
H4Z H Uiso 0.4375(3) 0.1976(3) 0.4661(5) 1.000 0.0419
H5Z H Uiso 0.3271(4) 0.29666(19) 0.3518(6) 1.000 0.0419
H6Z H Uiso 0.0153(5) -0.04761(19) -0.3998(4) 1.000 0.0419
H7Z H Uiso 0.0678(4) -0.07002(12) -0.1901(5) 1.000 0.0419
H8Z H Uiso 0.1947(5) 0.0079(2) -0.4269(4) 1.000 0.0419
H9Z H Uiso 0.2606(5) -0.04345(19) -0.2658(5) 1.000 0.0419
H10Z H Uiso 0.2660(4) 0.09010(18) -0.2338(4) 1.000 0.0419
H11Z H Uiso 0.2631(3) 0.04032(15) -0.0594(4) 1.000 0.0419
H12Z H Uiso -0.4867(3) 0.1931(2) 0.0537(9) 1.000 0.0419
H13Z H Uiso -0.4937(3) 0.1556(3) -0.2407(8) 1.000 0.0419
H14Z H Uiso -0.3084(4) 0.1073(2) -0.3247(6) 1.000 0.0419
H15Z H Uiso -0.2454(3) 0.1513(2) 0.3854(6) 1.000 0.0419
H16Z H Uiso -0.2354(4) 0.23124(18) 0.3200(7) 1.000 0.0419
H17Z H Uiso -0.3778(3) 0.1985(2) 0.3373(8) 1.000 0.0419
H18Z H Uiso 0.2677(3) 0.00906(16) 0.2970(4) 1.000 0.0419
H19Z H Uiso 0.3988(4) -0.0179(2) 0.4125(5) 1.000 0.0419

loop_
_atom_type_symbol
_atom_type_description
_atom_type_scat_dispersion_real
_atom_type_scat_dispersion_imag
_atom_type_scat_source
C C 0.0033 0.0016 ' International Tables Vol C Tables 4.2.6.8 and 6.1.1.4'
H H 0.0000 0.0000 ' International Tables Vol C Tables 4.2.6.8 and 6.1.1.4'
N N 0.0061 0.0033 ' International Tables Vol C Tables 4.2.6.8 and 6.1.1.4'
O O 0.0106 0.0060 ' International Tables Vol C Tables 4.2.6.8 and 6.1.1.4'

loop_
_geom_angle_atom_site_label_1
_geom_angle_atom_site_label_2
_geom_angle_atom_site_label_3
_geom_angle
_geom_angle_publ_flag
C1Z N1Z C9Z 117.0(3) yes
N3Z N2Z C11Z 103.8(3) yes
N2Z N3Z C12Z 129.4(3) yes
N2Z N3Z C15Z 114.6(3) yes
C12Z N3Z C15Z 115.6(4) yes
C16Z N4Z C17Z 119.1(4) yes
N1Z C1Z C2Z 124.6(3) yes
C1Z C2Z C3Z 120.0(3) no
C2Z C3Z C4Z 117.3(2) no
C2Z C3Z C10Z 120.5(3) no
C4Z C3Z C10Z 122.2(2) no
C3Z C4Z C5Z 123.7(2) no
C3Z C4Z C9Z 117.9(2) no
C5Z C4Z C9Z 118.4(3) no
C4Z C5Z C6Z 121.7(3) no
H18Z N5Z H19Z 117.6(5) no
C21Z N5Z H18Z 125.2(4) no
C21Z N5Z H19Z 117.2(4) no
C5Z C6Z C7Z 119.3(3) no
C7Z C6Z C21Z 116.1(3) no
C5Z C6Z C21Z 124.6(3) no
C6Z C7Z C8Z 120.6(3) no
C7Z C8Z C9Z 121.0(3) no
N1Z C9Z C8Z 117.7(3) yes
N1Z C9Z C4Z 123.3(3) yes
C4Z C9Z C8Z 119.0(3) no
C3Z C10Z C11Z 128.7(3) no
C3Z C10Z C15Z 128.2(3) no
C11Z C10Z C15Z 103.0(2) no
C10Z C11Z C16Z 128.3(2) no
N2Z C11Z C10Z 112.1(3) yes
N2Z C11Z C16Z 119.6(3) yes
N3Z C12Z C13Z 101.4(3) yes
C12Z C13Z C14Z 106.2(3) no
C13Z C14Z C15Z 102.4(3) no
C10Z C15Z C14Z 144.0(3) no
N3Z C15Z C10Z 106.4(3) yes
N3Z C15Z C14Z 109.2(3) yes
N4Z C16Z C20Z 122.6(3) yes
N4Z C16Z C11Z 117.3(3) yes
C11Z C16Z C20Z 120.1(3) no
N4Z C17Z C18Z 122.1(5) yes
N4Z C17Z C22Z 116.1(4) yes
C18Z C17Z C22Z 121.8(4) no
C17Z C18Z C19Z 118.8(4) no
C18Z C19Z C20Z 119.2(4) no
C16Z C20Z C19Z 118.3(4) no
O1Z C21Z N5Z 121.7(4) yes
O1Z C21Z C6Z 120.4(4) yes
N5Z C21Z C6Z 117.9(3) yes
N1Z C1Z H1Z 116.3(4) no
C2Z C1Z H1Z 119.2(5) no
C1Z C2Z H2Z 119.8(3) no
C3Z C2Z H2Z 120.2(3) no
C4Z C5Z H3Z 117.3(3) no
C6Z C5Z H3Z 121.0(3) no
C6Z C7Z H4Z 117.5(5) no
C8Z C7Z H4Z 121.9(5) no
C7Z C8Z H5Z 121.9(4) no
C9Z C8Z H5Z 117.2(4) no
N3Z C12Z H6Z 110.8(4) no
N3Z C12Z H7Z 109.8(4) no
C13Z C12Z H6Z 113.7(4) no
C13Z C12Z H7Z 112.7(4) no
H6Z C12Z H7Z 108.3(4) no
C12Z C13Z H8Z 109.4(4) no
C12Z C13Z H9Z 112.0(4) no
C14Z C13Z H8Z 109.4(4) no
C14Z C13Z H9Z 112.5(4) no
H8Z C13Z H9Z 107.5(5) no
C13Z C14Z H10Z 112.4(3) no
C13Z C14Z H11Z 111.5(3) no
C15Z C14Z H10Z 113.8(4) no
C15Z C14Z H11Z 110.0(3) no
H10Z C14Z H11Z 106.8(4) no
C17Z C18Z H12Z 120.2(7) no
C19Z C18Z H12Z 121.0(6) no
C18Z C19Z H13Z 120.4(5) no
C20Z C19Z H13Z 120.4(6) no
C16Z C20Z H14Z 119.7(4) no
C19Z C20Z H14Z 122.0(5) no
C17Z C22Z H15Z 110.2(4) no
C17Z C22Z H16Z 110.2(5) no
C17Z C22Z H17Z 111.8(5) no
H15Z C22Z H16Z 106.9(5) no
H15Z C22Z H17Z 109.3(5) no
H16Z C22Z H17Z 108.2(5) no

loop_
_geom_bond_atom_site_label_1
_geom_bond_atom_site_label_2
_geom_bond_distance
_geom_bond_publ_flag
O1Z C21Z 1.223(5) yes
N1Z C1Z 1.315(7) yes
N1Z C9Z 1.358(4) yes
N2Z N3Z 1.325(6) yes
N2Z C11Z 1.336(4) yes
N3Z C12Z 1.446(5) yes
N3Z C15Z 1.350(4) yes
N4Z C16Z 1.336(5) yes
N4Z C17Z 1.336(5) yes
N5Z C21Z 1.359(6) yes
C1Z C2Z 1.407(4) no
C2Z C3Z 1.379(3) no
C3Z C4Z 1.429(5) no
C3Z C10Z 1.470(3) no
C4Z C5Z 1.415(4) no
C4Z C9Z 1.429(4) no
C5Z C6Z 1.378(4) no
N5Z H18Z 1.004(5) no
N5Z H19Z 1.007(6) no
C6Z C21Z 1.499(5) no
C6Z C7Z 1.417(6) no
C7Z C8Z 1.368(5) no
C8Z C9Z 1.417(5) no
C10Z C11Z 1.433(5) no
C10Z C15Z 1.390(4) no
C11Z C16Z 1.473(5) no
C12Z C13Z 1.539(6) no
C13Z C14Z 1.549(5) no
C14Z C15Z 1.496(6) no
C16Z C20Z 1.400(6) no
C17Z C18Z 1.397(7) no
C17Z C22Z 1.501(8) no
C18Z C19Z 1.391(8) no
C19Z C20Z 1.386(5) no
C1Z H1Z 1.090(4) no
C2Z H2Z 1.085(6) no
C5Z H3Z 1.086(4) no
C7Z H4Z 1.085(5) no
C8Z H5Z 1.085(5) no
C12Z H6Z 1.093(5) no
C12Z H7Z 1.097(5) no
C13Z H8Z 1.094(5) no
C13Z H9Z 1.091(6) no
C14Z H10Z 1.093(5) no
C14Z H11Z 1.097(5) no
C18Z H12Z 1.086(6) no
C19Z H13Z 1.086(7) no
C20Z H14Z 1.084(7) no
C22Z H15Z 1.092(6) no
C22Z H16Z 1.096(6) no
C22Z H17Z 1.093(5) no

loop_
_geom_hbond_atom_site_label_D
_geom_hbond_atom_site_label_H
_geom_hbond_atom_site_label_A
_geom_hbond_distance_DH
_geom_hbond_distance_HA
_geom_hbond_distance_DA
_geom_hbond_angle_DHA
_geom_hbond_site_symmetry_A
_geom_hbond_publ_flag
N5Z H18Z N2Z 1.004(5) 2.153(5) 3.135(5) 165.4(4) 3_555 yes
N5Z H19Z O1Z 1.007(6) 2.044(7) 3.046(6) 173.1(4) 3_656 yes
C12Z H7Z N4Z 1.097(5) 2.212(5) 3.085(5) 134.9(4) 3_555 yes

loop_
_geom_torsion_atom_site_label_1
_geom_torsion_atom_site_label_2
_geom_torsion_atom_site_label_3
_geom_torsion_atom_site_label_4
_geom_torsion
_geom_torsion_publ_flag
C9Z N1Z C1Z C2Z -0.1(7) no
C1Z N1Z C9Z C4Z 0.3(7) no
C1Z N1Z C9Z C8Z -179.7(4) no
C11Z N2Z N3Z C12Z 173.4(3) no
C11Z N2Z N3Z C15Z 1.1(3) no
N3Z N2Z C11Z C10Z -0.5(3) no
N3Z N2Z C11Z C16Z 179.5(3) no
N2Z N3Z C12Z C13Z 174.1(3) no
C15Z N3Z C12Z C13Z -13.7(3) no
N2Z N3Z C15Z C10Z -1.3(3) no
N2Z N3Z C15Z C14Z 173.1(3) no
C12Z N3Z C15Z C10Z -174.7(2) no
C12Z N3Z C15Z C14Z -0.3(3) no
C17Z N4Z C16Z C11Z 180.0(3) no
C17Z N4Z C16Z C20Z -0.2(5) no
C16Z N4Z C17Z C18Z -0.3(5) no
C16Z N4Z C17Z C22Z -179.5(3) no
N1Z C1Z C2Z C3Z -0.9(7) no
C1Z C2Z C3Z C4Z 1.6(5) no
C1Z C2Z C3Z C10Z -175.9(4) no
C2Z C3Z C4Z C5Z -179.6(3) no
C2Z C3Z C4Z C9Z -1.4(5) no
C10Z C3Z C4Z C5Z -2.0(5) no
C10Z C3Z C4Z C9Z 176.1(3) no
C2Z C3Z C10Z C11Z -56.0(4) no
C2Z C3Z C10Z C15Z 128.4(3) no
C4Z C3Z C10Z C11Z 126.6(3) no
C4Z C3Z C10Z C15Z -49.1(4) no
C3Z C4Z C5Z C6Z 178.3(3) no
C9Z C4Z C5Z C6Z 0.1(5) no
C3Z C4Z C9Z N1Z 0.5(6) no
C3Z C4Z C9Z C8Z -179.6(3) no
C5Z C4Z C9Z N1Z 178.8(4) no
C5Z C4Z C9Z C8Z -1.3(5) no
C4Z C5Z C6Z C7Z 1.5(5) no
C4Z C5Z C6Z C21Z 179.7(3) no
C5Z C6Z C7Z C8Z -2.0(5) no
C21Z C6Z C7Z C8Z 179.7(3) no
C5Z C6Z C21Z O1Z 161.1(4) no
C5Z C6Z C21Z N5Z -18.7(5) no
C7Z C6Z C21Z O1Z -20.7(5) no
C7Z C6Z C21Z N5Z 159.5(3) no
C6Z C7Z C8Z C9Z 0.8(6) no
C7Z C8Z C9Z N1Z -179.2(4) no
C7Z C8Z C9Z C4Z 0.9(5) no
C3Z C10Z C11Z N2Z -176.8(3) no
C3Z C10Z C11Z C16Z 3.3(5) no
C15Z C10Z C11Z N2Z -0.3(3) no
C15Z C10Z C11Z C16Z 179.8(3) no
C3Z C10Z C15Z N3Z 177.4(3) no
C3Z C10Z C15Z C14Z 6.4(6) no
C11Z C10Z C15Z N3Z 0.9(3) no
C11Z C10Z C15Z C14Z -170.1(4) no
N2Z C11Z C16Z N4Z 127.6(3) no
N2Z C11Z C16Z C20Z -52.3(4) no
C10Z C11Z C16Z N4Z -52.5(4) no
C10Z C11Z C16Z C20Z 127.7(4) no
N3Z C12Z C13Z C14Z 21.5(3) no
C12Z C13Z C14Z C15Z -22.0(3) no
C13Z C14Z C15Z N3Z 14.1(3) no
C13Z C14Z C15Z C10Z -175.1(3) no
N4Z C16Z C20Z C19Z 0.8(5) no
C11Z C16Z C20Z C19Z -179.4(3) no
N4Z C17Z C18Z C19Z 0.3(6) no
C22Z C17Z C18Z C19Z 179.4(4) no
C17Z C18Z C19Z C20Z 0.4(6) no
C18Z C19Z C20Z C16Z -0.9(6) no
